data_7028269
loop_
_publ_author_name
'Urbanov\'a, Iva'
'Jambor, Roman'
'R\%u\<zi\<cka, Ale\<s'
'Jir\'asko, Robert'
'Dost\'al, Libor'

_publ_section_title
;
 Synthesis and structure of N,C-chelated organoantimony(v) and
 organobismuth(v) compounds.
;
_journal_issue 2
_journal_name_full 'Dalton transactions (Cambridge, England : 2003)'
_journal_page_first 505
_journal_page_last 512
_journal_paper_doi 10.1039/c3dt51733k
_journal_volume 43
_journal_year 2014
_chemical_formula_moiety 'C31 H32 Cl2 N Sb'
_chemical_formula_sum 'C31 H32 Cl2 N Sb'
_chemical_formula_weight 611.23
_chemical_name_systematic
;
 ?
;
_space_group_IT_number 4
_symmetry_cell_setting monoclinic
_symmetry_space_group_name_Hall 'P 2yb'
_symmetry_space_group_name_H-M 'P 1 21 1'
_atom_sites_solution_hydrogens geom
_atom_sites_solution_primary direct
_atom_sites_solution_secondary difmap
_audit_creation_method SHELXL-97
_cell_angle_alpha 90
_cell_angle_beta 94.132(4)
_cell_angle_gamma 90
_cell_formula_units_Z 4
_cell_length_a 10.70201(10)
_cell_length_b 20.1570(5)
_cell_length_c 12.8980(9)
_cell_measurement_reflns_used 20177
_cell_measurement_temperature 150
_cell_measurement_theta_max 27.5
_cell_measurement_theta_min 1
_cell_volume 2775.1(2)
_computing_cell_refinement 'COLLECT and DENZO'
_computing_data_collection 'COLLECT (Hooft, 1998) and DENZO (Otwinowski & Minor, 1997)'
_computing_data_reduction 'COLLECT and DENZO'
_computing_molecular_graphics 'PLATON (Spek, 2003)'
_computing_publication_material 'SHELXL-97 (Sheldrick, 2008)'
_computing_structure_refinement 'SHELXL-97 (Sheldrick, 1997)'
_computing_structure_solution 'SIR92 (Altomare et al., 1994)'
_diffrn_ambient_temperature 150(1)
_diffrn_detector_area_resol_mean 9.091
_diffrn_measured_fraction_theta_full 0.982
_diffrn_measured_fraction_theta_max 0.982
_diffrn_measurement_device_type 'Bruker Nonius KappaCCD area detector'
_diffrn_measurement_method '\f and \w scans to fill the Ewald sphere'
_diffrn_radiation_monochromator graphite
_diffrn_radiation_source 'fine-focus sealed tube'
_diffrn_radiation_type MoK\a
_diffrn_radiation_wavelength 0.71073
_diffrn_reflns_av_R_equivalents 0.0275
_diffrn_reflns_av_sigmaI/netI 0.0331
_diffrn_reflns_limit_h_max 11
_diffrn_reflns_limit_h_min -13
_diffrn_reflns_limit_k_max 24
_diffrn_reflns_limit_k_min -26
_diffrn_reflns_limit_l_max 16
_diffrn_reflns_limit_l_min -13
_diffrn_reflns_number 20167
_diffrn_reflns_theta_full 27.50
_diffrn_reflns_theta_max 27.50
_diffrn_reflns_theta_min 1.88
_diffrn_standards_number 0
_exptl_absorpt_coefficient_mu 1.207
_exptl_absorpt_correction_T_max 0.859
_exptl_absorpt_correction_T_min 0.731
_exptl_absorpt_correction_type integration
_exptl_absorpt_process_details
;
Gaussian integration (Coppens, 1970)
;
_exptl_crystal_colour 'light yellow'
_exptl_crystal_density_diffrn 1.463
_exptl_crystal_density_method 'not measured'
_exptl_crystal_description block
_exptl_crystal_F_000 1240
_exptl_crystal_size_max 0.38
_exptl_crystal_size_mid 0.33
_exptl_crystal_size_min 0.18
_refine_diff_density_max 0.640
_refine_diff_density_min -0.452
_refine_diff_density_rms 0.077
_refine_ls_abs_structure_details 'Flack H D (1983), Acta Cryst. A39, 876-881'
_refine_ls_abs_structure_Flack 0.398(14)
_refine_ls_extinction_method none
_refine_ls_goodness_of_fit_ref 1.136
_refine_ls_hydrogen_treatment constr
_refine_ls_matrix_type full
_refine_ls_number_parameters 632
_refine_ls_number_reflns 10603
_refine_ls_number_restraints 1
_refine_ls_restrained_S_all 1.136
_refine_ls_R_factor_all 0.0306
_refine_ls_R_factor_gt 0.0263
_refine_ls_shift/su_max 0.002
_refine_ls_shift/su_mean 0.000
_refine_ls_structure_factor_coef Fsqd
_refine_ls_weighting_details 'calc w=1/[\s^2^(Fo^2^)+(0.0000P)^2^+3.0967P] where P=(Fo^2^+2Fc^2^)/3'
_refine_ls_weighting_scheme calc
_refine_ls_wR_factor_gt 0.0550
_refine_ls_wR_factor_ref 0.0580
_reflns_number_gt 10071
_reflns_number_total 10603
_reflns_threshold_expression >2sigma(I)
_cod_data_source_file c3dt51733k.txt
_cod_data_source_block shelxl
_cod_original_sg_symbol_H-M 'P 21'
_cod_database_code 7028269

loop_
_symmetry_equiv_pos_as_xyz
'x, y, z'
'-x, y+1/2, -z'

loop_
_atom_site_label
_atom_site_type_symbol
_atom_site_fract_x
_atom_site_fract_y
_atom_site_fract_z
_atom_site_U_iso_or_equiv
_atom_site_adp_type
_atom_site_occupancy
_atom_site_symmetry_multiplicity
_atom_site_calc_flag
_atom_site_refinement_flags
Sb1 Sb 0.33939(2) 0.228741(11) 0.966673(17) 0.01882(5) Uani 1 1 d .
Sb2 Sb 0.18440(2) 0.509023(11) 0.482960(17) 0.02023(6) Uani 1 1 d .
Cl3 Cl 0.29150(9) 0.40346(5) 0.53194(7) 0.0266(2) Uani 1 1 d .
Cl2 Cl 0.23592(8) 0.33604(4) 0.91957(7) 0.02313(19) Uani 1 1 d .
Cl1 Cl 0.46523(10) 0.13563(5) 1.03394(8) 0.0317(2) Uani 1 1 d .
Cl4 Cl 0.06548(11) 0.60415(5) 0.41462(8) 0.0353(2) Uani 1 1 d .
N2 N -0.0002(3) 0.43663(16) 0.3979(2) 0.0177(7) Uani 1 1 d .
N1 N 0.5306(3) 0.30104(16) 1.0430(2) 0.0196(6) Uani 1 1 d .
C108 C -0.1219(3) 0.41752(19) 0.4277(3) 0.0204(7) Uani 1 1 d .
C20 C 0.4333(3) 0.2289(2) 0.8264(3) 0.0236(7) Uani 1 1 d .
C26 C 0.1743(3) 0.17172(19) 0.9263(3) 0.0220(8) Uani 1 1 d .
C21 C 0.3634(4) 0.2459(2) 0.7360(3) 0.0292(10) Uani 1 1 d .
H21 H 0.2825 0.2623 0.7386 0.035 Uiso 1 1 d R
C118 C -0.0252(5) 0.3355(3) 0.6802(3) 0.0432(12) Uani 1 1 d .
118A H -0.0586 0.3761 0.7057 0.052 Uiso 1 1 d R
118B H 0.0565 0.3278 0.7138 0.052 Uiso 1 1 d R
118C H -0.0797 0.2994 0.6949 0.052 Uiso 1 1 d R
C3 C 0.3699(4) 0.3105(2) 1.2813(3) 0.0226(8) Uani 1 1 d .
H3 H 0.4247 0.3385 1.3195 0.027 Uiso 1 1 d R
C113 C -0.1321(3) 0.3720(2) 0.5088(3) 0.0220(8) Uani 1 1 d .
C107 C 0.0305(3) 0.42123(18) 0.3077(3) 0.0207(8) Uani 1 1 d .
H107 H -0.0219 0.3936 0.2665 0.025 Uiso 1 1 d R
C104 C 0.2758(3) 0.4590(2) 0.1243(3) 0.0254(8) Uani 1 1 d .
H104 H 0.2943 0.4486 0.0569 0.031 Uiso 1 1 d R
C101 C 0.2250(3) 0.48744(18) 0.3274(3) 0.0202(7) Uani 1 1 d .
C109 C -0.2287(3) 0.4464(2) 0.3748(3) 0.0227(8) Uani 1 1 d .
C1 C 0.3092(3) 0.25355(19) 1.1225(3) 0.0199(7) Uani 1 1 d .
C4 C 0.2659(4) 0.2862(2) 1.3259(3) 0.0251(8) Uani 1 1 d .
H4 H 0.2512 0.2972 1.3940 0.030 Uiso 1 1 d R
C27 C 0.1653(4) 0.1059(2) 0.9546(3) 0.0290(9) Uani 1 1 d .
H27 H 0.2314 0.0852 0.9926 0.035 Uiso 1 1 d R
C7 C 0.5073(3) 0.31645(19) 1.1351(3) 0.0195(8) Uani 1 1 d .
H7 H 0.5640 0.3427 1.1747 0.023 Uiso 1 1 d R
C10 C 0.7787(4) 0.3807(2) 0.8999(3) 0.0296(9) Uani 1 1 d .
H10 H 0.7867 0.4117 0.8474 0.035 Uiso 1 1 d R
C28 C 0.0568(4) 0.0700(2) 0.9260(3) 0.0359(10) Uani 1 1 d .
H28 H 0.0509 0.0256 0.9448 0.043 Uiso 1 1 d R
C105 C 0.3517(3) 0.5023(2) 0.1835(3) 0.0252(8) Uani 1 1 d .
H105 H 0.4195 0.5221 0.1545 0.030 Uiso 1 1 d R
C115 C -0.2865(4) 0.5627(2) 0.3192(4) 0.0391(11) Uani 1 1 d .
115A H -0.3750 0.5560 0.3224 0.047 Uiso 1 1 d R
115B H -0.2723 0.5959 0.2680 0.047 Uiso 1 1 d R
115C H -0.2508 0.5770 0.3859 0.047 Uiso 1 1 d R
C17 C 0.7553(3) 0.2359(2) 1.1445(3) 0.0294(9) Uani 1 1 d .
H17 H 0.6673 0.2266 1.1552 0.035 Uiso 1 1 d R
C15 C 0.5240(4) 0.4633(2) 0.9198(4) 0.0417(11) Uani 1 1 d .
H15A H 0.5151 0.4595 0.9931 0.050 Uiso 1 1 d R
H15B H 0.4495 0.4825 0.8865 0.050 Uiso 1 1 d R
H15C H 0.5947 0.4910 0.9083 0.050 Uiso 1 1 d R
C103 C 0.1730(4) 0.43111(19) 0.1648(3) 0.0225(8) Uani 1 1 d .
H103 H 0.1213 0.4027 0.1243 0.027 Uiso 1 1 d R
C13 C 0.7594(3) 0.2883(2) 1.0600(3) 0.0241(8) Uani 1 1 d .
C6 C 0.2034(3) 0.2290(3) 1.1660(3) 0.0264(7) Uani 1 1 d .
H6 H 0.1468 0.2020 1.1276 0.032 Uiso 1 1 d R
C2 C 0.3934(3) 0.29408(19) 1.1798(3) 0.0194(7) Uani 1 1 d .
C25 C 0.5549(4) 0.2054(2) 0.8234(4) 0.0287(10) Uani 1 1 d .
H25 H 0.6010 0.1936 0.8845 0.034 Uiso 1 1 d R
C5 C 0.1829(4) 0.2450(2) 1.2685(3) 0.0265(9) Uani 1 1 d .
H5 H 0.1134 0.2282 1.2990 0.032 Uiso 1 1 d R
C106 C 0.3268(3) 0.5159(2) 0.2858(3) 0.0238(8) Uani 1 1 d .
H106 H 0.3790 0.5443 0.3257 0.029 Uiso 1 1 d R
C14 C 0.5453(3) 0.3950(2) 0.8749(3) 0.0228(8) Uani 1 1 d .
H14 H 0.4730 0.3674 0.8890 0.027 Uiso 1 1 d R
C111 C -0.3567(4) 0.3800(2) 0.4835(3) 0.0325(10) Uani 1 1 d .
H111 H -0.4359 0.3672 0.5012 0.039 Uiso 1 1 d R
C31 C 0.0724(4) 0.2017(2) 0.8731(4) 0.0374(10) Uani 1 1 d .
H31 H 0.0750 0.2466 0.8573 0.045 Uiso 1 1 d R
C123 C -0.0329(4) 0.5189(3) 0.8021(3) 0.0446(12) Uani 1 1 d .
H123 H -0.0714 0.5230 0.8642 0.054 Uiso 1 1 d R
C9 C 0.6606(3) 0.36324(19) 0.9285(3) 0.0229(8) Uani 1 1 d .
C110 C -0.3449(4) 0.4256(2) 0.4057(3) 0.0295(9) Uani 1 1 d .
H110 H -0.4169 0.4430 0.3713 0.035 Uiso 1 1 d R
C30 C -0.0354(4) 0.1644(3) 0.8452(4) 0.0483(13) Uani 1 1 d .
H30 H -0.1015 0.1838 0.8053 0.058 Uiso 1 1 d R
C12 C 0.8750(4) 0.3069(2) 1.0266(3) 0.0338(10) Uani 1 1 d .
H12 H 0.9472 0.2875 1.0576 0.041 Uiso 1 1 d R
C122 C -0.0969(5) 0.5361(3) 0.7100(4) 0.0447(14) Uani 1 1 d .
H122 H -0.1782 0.5524 0.7098 0.054 Uiso 1 1 d R
C112 C -0.2502(4) 0.3538(2) 0.5356(3) 0.0286(9) Uani 1 1 d .
H112 H -0.2577 0.3233 0.5889 0.034 Uiso 1 1 d R
C117 C -0.0159(4) 0.3412(2) 0.5627(3) 0.0251(8) Uani 1 1 d .
H117 H 0.0550 0.3704 0.5512 0.030 Uiso 1 1 d R
C114 C -0.2247(4) 0.4978(2) 0.2893(3) 0.0271(9) Uani 1 1 d .
H114 H -0.1365 0.5068 0.2790 0.033 Uiso 1 1 d R
C22 C 0.4162(4) 0.2385(2) 0.6410(3) 0.0362(10) Uani 1 1 d .
H22 H 0.3695 0.2489 0.5795 0.043 Uiso 1 1 d R
C11 C 0.8853(4) 0.3534(2) 0.9494(3) 0.0333(10) Uani 1 1 d .
H11 H 0.9640 0.3658 0.9301 0.040 Uiso 1 1 d R
C102 C 0.1455(3) 0.44574(19) 0.2664(3) 0.0196(8) Uani 1 1 d .
C8 C 0.6522(3) 0.31816(19) 1.0095(3) 0.0219(8) Uani 1 1 d .
C116 C -0.2861(4) 0.4708(2) 0.1874(3) 0.0360(10) Uani 1 1 d .
116A H -0.2422 0.4320 0.1670 0.043 Uiso 1 1 d R
116B H -0.2830 0.5041 0.1345 0.043 Uiso 1 1 d R
116C H -0.3718 0.4597 0.1966 0.043 Uiso 1 1 d R
C126 C 0.3416(4) 0.5659(2) 0.5426(3) 0.0265(9) Uani 1 1 d .
C18 C 0.8160(4) 0.2633(2) 1.2474(3) 0.0405(11) Uani 1 1 d .
H18A H 0.9004 0.2762 1.2367 0.049 Uiso 1 1 d R
H18B H 0.8167 0.2297 1.3002 0.049 Uiso 1 1 d R
H18C H 0.7699 0.3012 1.2689 0.049 Uiso 1 1 d R
C124 C 0.0867(5) 0.4954(3) 0.8032(3) 0.0409(12) Uani 1 1 d .
H124 H 0.1295 0.4835 0.8658 0.049 Uiso 1 1 d R
C29 C -0.0417(4) 0.0995(2) 0.8724(4) 0.0384(10) Uani 1 1 d .
H29 H -0.1143 0.0754 0.8548 0.046 Uiso 1 1 d R
C24 C 0.6065(4) 0.1986(2) 0.7273(4) 0.0376(11) Uani 1 1 d .
H24 H 0.6886 0.1841 0.7242 0.045 Uiso 1 1 d R
C23 C 0.5361(4) 0.2150(2) 0.6376(3) 0.0394(12) Uani 1 1 d .
H23 H 0.5699 0.2099 0.5737 0.047 Uiso 1 1 d R
C125 C 0.1449(4) 0.4889(2) 0.7102(3) 0.0304(9) Uani 1 1 d .
H125 H 0.2260 0.4722 0.7108 0.037 Uiso 1 1 d R
C120 C 0.0818(3) 0.5072(2) 0.6173(3) 0.0244(7) Uani 1 1 d .
C121 C -0.0397(4) 0.5299(2) 0.6165(3) 0.0339(11) Uani 1 1 d .
H121 H -0.0831 0.5412 0.5539 0.041 Uiso 1 1 d R
C131 C 0.4624(4) 0.5404(2) 0.5441(4) 0.0423(11) Uani 1 1 d .
H131 H 0.4759 0.4993 0.5139 0.051 Uiso 1 1 d R
C119 C 0.0107(5) 0.2745(2) 0.5144(4) 0.0425(11) Uani 1 1 d .
119A H -0.0580 0.2449 0.5233 0.051 Uiso 1 1 d R
119B H 0.0862 0.2560 0.5473 0.051 Uiso 1 1 d R
119C H 0.0205 0.2805 0.4416 0.051 Uiso 1 1 d R
C19 C 0.8166(5) 0.1713(2) 1.1142(4) 0.0465(13) Uani 1 1 d .
H19A H 0.7769 0.1552 1.0500 0.056 Uiso 1 1 d R
H19B H 0.8084 0.1389 1.1678 0.056 Uiso 1 1 d R
H19C H 0.9038 0.1792 1.1059 0.056 Uiso 1 1 d R
C127 C 0.3222(4) 0.6262(2) 0.5879(4) 0.0387(11) Uani 1 1 d .
H127 H 0.2417 0.6436 0.5869 0.046 Uiso 1 1 d R
C16 C 0.5507(4) 0.3990(3) 0.7578(3) 0.0378(11) Uani 1 1 d .
H16A H 0.6127 0.4311 0.7416 0.045 Uiso 1 1 d R
H16B H 0.4704 0.4122 0.7264 0.045 Uiso 1 1 d R
H16C H 0.5727 0.3564 0.7314 0.045 Uiso 1 1 d R
C128 C 0.4228(5) 0.6614(3) 0.6350(4) 0.0518(14) Uani 1 1 d .
H128 H 0.4092 0.7024 0.6653 0.062 Uiso 1 1 d R
C129 C 0.5411(5) 0.6354(3) 0.6367(4) 0.0537(14) Uani 1 1 d .
H129 H 0.6081 0.6583 0.6697 0.064 Uiso 1 1 d R
C130 C 0.5613(5) 0.5755(3) 0.5898(4) 0.0518(14) Uani 1 1 d .
H130 H 0.6423 0.5590 0.5880 0.062 Uiso 1 1 d R

loop_
_atom_site_aniso_label
_atom_site_aniso_U_11
_atom_site_aniso_U_22
_atom_site_aniso_U_33
_atom_site_aniso_U_23
_atom_site_aniso_U_13
_atom_site_aniso_U_12
Sb1 0.01858(11) 0.01879(11) 0.01885(11) -0.00111(10) -0.00026(8) 0.00050(11)
Sb2 0.02131(12) 0.02109(12) 0.01816(11) -0.00248(10) 0.00057(8) -0.00017(10)
Cl3 0.0241(5) 0.0267(5) 0.0281(5) -0.0012(4) -0.0048(4) 0.0039(4)
Cl2 0.0201(4) 0.0214(4) 0.0274(5) -0.0008(4) -0.0017(3) 0.0026(4)
Cl1 0.0334(5) 0.0240(5) 0.0373(6) 0.0061(4) -0.0016(4) 0.0068(4)
Cl4 0.0469(6) 0.0269(5) 0.0322(5) 0.0022(4) 0.0032(5) 0.0121(5)
N2 0.0176(15) 0.0151(15) 0.0201(16) 0.0019(12) -0.0004(12) 0.0005(13)
N1 0.0193(15) 0.0209(16) 0.0180(15) 0.0025(12) -0.0026(12) 0.0012(13)
C108 0.0208(18) 0.0221(18) 0.0184(17) 0.0000(14) 0.0018(14) -0.0020(15)
C20 0.0252(17) 0.0195(16) 0.0259(17) -0.0025(19) 0.0006(13) -0.0020(19)
C26 0.0252(19) 0.0231(19) 0.0177(17) -0.0058(14) 0.0005(14) -0.0072(16)
C21 0.032(2) 0.034(3) 0.022(2) 0.0028(16) 0.0021(16) 0.0032(18)
C118 0.037(3) 0.064(3) 0.028(2) 0.015(2) -0.0021(19) 0.005(2)
C3 0.024(2) 0.023(2) 0.0204(19) -0.0019(15) -0.0015(15) 0.0007(16)
C113 0.0179(17) 0.027(2) 0.0208(18) 0.0002(15) 0.0001(13) -0.0025(15)
C107 0.0216(18) 0.0180(18) 0.0213(18) 0.0015(14) -0.0056(14) 0.0013(15)
C104 0.0257(19) 0.032(2) 0.0195(18) -0.0007(16) 0.0061(14) 0.0052(17)
C101 0.0194(17) 0.0188(18) 0.0219(18) -0.0026(14) -0.0026(14) 0.0037(14)
C109 0.0206(18) 0.0244(19) 0.0229(18) 0.0026(15) 0.0010(14) -0.0019(15)
C1 0.0183(17) 0.0254(19) 0.0158(17) 0.0026(14) -0.0005(13) 0.0021(15)
C4 0.031(2) 0.027(2) 0.0166(17) -0.0027(15) 0.0016(14) 0.0052(17)
C27 0.033(2) 0.028(2) 0.026(2) 0.0000(16) 0.0017(16) -0.0040(18)
C7 0.0183(18) 0.0171(18) 0.0222(19) 0.0010(15) -0.0041(14) -0.0044(15)
C10 0.0236(19) 0.035(2) 0.031(2) 0.0051(17) 0.0069(15) -0.0020(18)
C28 0.048(3) 0.029(2) 0.031(2) -0.0035(18) 0.0029(19) -0.013(2)
C105 0.0161(16) 0.032(2) 0.0281(18) 0.0031(18) 0.0062(13) 0.0023(17)
C115 0.036(2) 0.037(3) 0.043(3) 0.005(2) 0.001(2) 0.002(2)
C17 0.0216(17) 0.030(2) 0.036(2) 0.0042(19) -0.0047(15) -0.0002(18)
C15 0.035(2) 0.041(3) 0.049(3) -0.009(2) -0.004(2) 0.009(2)
C103 0.0246(19) 0.023(2) 0.0196(18) -0.0016(15) -0.0004(14) 0.0031(15)
C13 0.0174(17) 0.0240(19) 0.030(2) 0.0019(16) -0.0028(14) -0.0008(15)
C6 0.0185(16) 0.0307(19) 0.0295(19) -0.001(2) -0.0012(13) -0.001(2)
C2 0.0185(17) 0.0201(18) 0.0191(17) -0.0015(14) -0.0023(13) 0.0020(15)
C25 0.023(2) 0.029(2) 0.034(2) -0.0033(18) 0.0019(17) 0.0007(18)
C5 0.0228(19) 0.033(3) 0.0244(19) 0.0008(16) 0.0042(15) 0.0000(17)
C106 0.0188(17) 0.029(2) 0.0234(17) -0.0017(18) -0.0005(13) -0.0015(18)
C14 0.0186(18) 0.025(2) 0.0241(19) 0.0029(15) -0.0019(14) -0.0019(16)
C111 0.0156(18) 0.045(3) 0.037(2) 0.005(2) 0.0030(16) -0.0084(18)
C31 0.031(2) 0.033(2) 0.047(3) 0.0023(19) -0.0112(19) -0.0067(18)
C123 0.049(3) 0.055(3) 0.032(2) -0.012(2) 0.0174(19) -0.009(3)
C9 0.0231(18) 0.0220(19) 0.0233(18) -0.0013(15) 0.0007(14) -0.0004(15)
C110 0.0196(18) 0.033(2) 0.035(2) 0.0017(18) -0.0029(16) 0.0036(17)
C30 0.034(3) 0.042(3) 0.065(3) -0.001(2) -0.022(2) -0.012(2)
C12 0.0193(19) 0.038(2) 0.043(2) 0.0012(19) -0.0001(17) 0.0055(18)
C122 0.031(2) 0.068(4) 0.037(3) -0.010(2) 0.014(2) 0.005(2)
C112 0.028(2) 0.032(2) 0.026(2) 0.0045(16) 0.0026(15) -0.0033(17)
C117 0.0218(19) 0.029(2) 0.0248(19) 0.0057(16) 0.0003(15) -0.0012(16)
C114 0.0232(18) 0.030(2) 0.0274(19) 0.0082(16) -0.0023(14) -0.0021(17)
C22 0.041(2) 0.045(3) 0.0227(19) 0.0006(19) 0.0016(16) 0.002(2)
C11 0.022(2) 0.042(3) 0.036(2) 0.0066(19) 0.0072(16) -0.0005(19)
C102 0.0167(18) 0.0201(19) 0.0224(18) 0.0026(15) 0.0038(14) 0.0046(15)
C8 0.0153(17) 0.0254(19) 0.0244(19) -0.0051(15) -0.0026(14) -0.0026(16)
C116 0.033(2) 0.040(3) 0.033(2) 0.0106(19) -0.0070(18) -0.007(2)
C126 0.028(2) 0.030(2) 0.0208(19) -0.0059(16) -0.0006(15) -0.0100(17)
C18 0.036(2) 0.046(3) 0.037(2) 0.017(2) -0.0139(19) -0.008(2)
C124 0.052(3) 0.047(3) 0.023(2) -0.001(2) 0.0014(19) -0.003(2)
C29 0.035(2) 0.040(3) 0.040(3) -0.008(2) 0.0003(19) -0.017(2)
C24 0.029(2) 0.041(3) 0.044(3) -0.009(2) 0.0116(19) 0.000(2)
C23 0.045(2) 0.046(3) 0.029(2) -0.0047(19) 0.0113(18) -0.006(2)
C125 0.031(2) 0.034(2) 0.026(2) -0.0010(16) 0.0009(16) 0.0003(18)
C120 0.0280(18) 0.0260(19) 0.0187(16) -0.0076(19) -0.0021(13) -0.002(2)
C121 0.028(2) 0.047(3) 0.027(2) -0.0058(19) 0.0025(17) 0.003(2)
C131 0.035(2) 0.037(3) 0.055(3) -0.008(2) -0.004(2) -0.008(2)
C119 0.039(2) 0.037(3) 0.051(3) 0.001(2) -0.001(2) 0.009(2)
C19 0.040(3) 0.029(2) 0.070(4) 0.013(2) 0.000(2) 0.007(2)
C127 0.036(2) 0.042(3) 0.039(3) -0.014(2) 0.0105(19) -0.011(2)
C16 0.042(3) 0.045(3) 0.025(2) 0.0055(19) -0.0026(18) -0.004(2)
C128 0.062(3) 0.053(3) 0.042(3) -0.024(2) 0.014(2) -0.023(3)
C129 0.048(3) 0.062(3) 0.050(3) -0.010(3) -0.009(2) -0.027(3)
C130 0.034(3) 0.065(4) 0.055(3) -0.006(3) -0.009(2) -0.012(2)

loop_
_atom_type_symbol
_atom_type_description
_atom_type_scat_dispersion_real
_atom_type_scat_dispersion_imag
_atom_type_scat_source
C C 0.0033 0.0016 'International Tables Vol C Tables 4.2.6.8 and 6.1.1.4'
H H 0.0000 0.0000 'International Tables Vol C Tables 4.2.6.8 and 6.1.1.4'
N N 0.0061 0.0033 'International Tables Vol C Tables 4.2.6.8 and 6.1.1.4'
Cl Cl 0.1484 0.1585 'International Tables Vol C Tables 4.2.6.8 and 6.1.1.4'
Sb Sb -0.5866 1.5461 'International Tables Vol C Tables 4.2.6.8 and 6.1.1.4'

loop_
_exptl_crystal_face_index_h
_exptl_crystal_face_index_k
_exptl_crystal_face_index_l
_exptl_crystal_face_perp_dist
0 0 -1 0.110
0 0 1 0.161
1 0 0 0.188
-1 0 0 0.084
0 1 0 0.033
0 -1 0 0.092
1 0 1 0.193
1 0 -1 0.157
-1 0 1 0.120

loop_
_geom_angle_atom_site_label_1
_geom_angle_atom_site_label_2
_geom_angle_atom_site_label_3
_geom_angle
C1 Sb1 C20 156.68(15)
C1 Sb1 C26 100.25(14)
C20 Sb1 C26 103.03(14)
C1 Sb1 Cl1 87.84(10)
C20 Sb1 Cl1 91.18(12)
C26 Sb1 Cl1 95.65(11)
C1 Sb1 Cl2 86.02(10)
C20 Sb1 Cl2 91.18(13)
C26 Sb1 Cl2 93.58(11)
Cl1 Sb1 Cl2 169.70(3)
C120 Sb2 C101 157.11(14)
C120 Sb2 C126 98.96(15)
C101 Sb2 C126 103.91(15)
C120 Sb2 Cl4 91.22(13)
C101 Sb2 Cl4 87.51(10)
C126 Sb2 Cl4 94.93(12)
C120 Sb2 Cl3 91.97(13)
C101 Sb2 Cl3 86.71(10)
C126 Sb2 Cl3 91.77(12)
Cl4 Sb2 Cl3 172.04(4)
C107 N2 C108 118.6(3)
C7 N1 C8 117.7(3)
C113 C108 C109 121.7(3)
C113 C108 N2 119.8(3)
C109 C108 N2 118.5(3)
C21 C20 C25 120.8(4)
C21 C20 Sb1 117.1(3)
C25 C20 Sb1 121.6(3)
C27 C26 C31 118.8(4)
C27 C26 Sb1 121.6(3)
C31 C26 Sb1 119.6(3)
C20 C21 C22 119.1(4)
C20 C21 H21 120.5
C22 C21 H21 120.4
C117 C118 118A 109.1
C117 C118 118B 109.7
118A C118 118B 109.5
C117 C118 118C 109.6
118A C118 118C 109.5
118B C118 118C 109.5
C4 C3 C2 121.0(4)
C4 C3 H3 119.4
C2 C3 H3 119.6
C112 C113 C108 118.8(3)
C112 C113 C117 120.8(3)
C108 C113 C117 120.3(3)
N2 C107 C102 122.1(3)
N2 C107 H107 119.0
C102 C107 H107 118.9
C103 C104 C105 120.3(3)
C103 C104 H104 119.6
C105 C104 H104 120.1
C106 C101 C102 119.9(3)
C106 C101 Sb2 120.3(3)
C102 C101 Sb2 119.8(3)
C110 C109 C108 116.4(3)
C110 C109 C114 119.0(3)
C108 C109 C114 124.6(3)
C2 C1 C6 120.7(3)
C2 C1 Sb1 120.4(3)
C6 C1 Sb1 118.9(3)
C3 C4 C5 119.6(4)
C3 C4 H4 120.4
C5 C4 H4 120.1
C26 C27 C28 120.1(4)
C26 C27 H27 120.3
C28 C27 H27 119.6
N1 C7 C2 121.4(3)
N1 C7 H7 119.2
C2 C7 H7 119.4
C11 C10 C9 120.9(4)
C11 C10 H10 119.2
C9 C10 H10 119.8
C29 C28 C27 120.6(4)
C29 C28 H28 119.4
C27 C28 H28 120.0
C104 C105 C106 120.1(4)
C104 C105 H105 119.6
C106 C105 H105 120.3
C114 C115 115A 109.7
C114 C115 115B 109.3
115A C115 115B 109.5
C114 C115 115C 109.3
115A C115 115C 109.5
115B C115 115C 109.5
C13 C17 C19 111.9(4)
C13 C17 C18 109.8(4)
C19 C17 C18 111.5(4)
C13 C17 H17 108.2
C19 C17 H17 108.0
C18 C17 H17 107.4
C14 C15 H15A 109.4
C14 C15 H15B 109.8
H15A C15 H15B 109.5
C14 C15 H15C 109.1
H15A C15 H15C 109.5
H15B C15 H15C 109.5
C104 C103 C102 120.0(4)
C104 C103 H103 120.0
C102 C103 H103 120.0
C12 C13 C8 116.9(4)
C12 C13 C17 118.8(3)
C8 C13 C17 124.2(3)
C1 C6 C5 119.3(4)
C1 C6 H6 120.7
C5 C6 H6 120.0
C1 C2 C3 119.1(4)
C1 C2 C7 120.0(3)
C3 C2 C7 120.8(3)
C20 C25 C24 119.3(4)
C20 C25 H25 120.3
C24 C25 H25 120.4
C4 C5 C6 120.4(4)
C4 C5 H5 119.5
C6 C5 H5 120.2
C101 C106 C105 120.0(4)
C101 C106 H106 120.1
C105 C106 H106 119.9
C9 C14 C15 110.4(3)
C9 C14 C16 113.0(3)
C15 C14 C16 110.4(4)
C9 C14 H14 107.8
C15 C14 H14 107.5
C16 C14 H14 107.6
C110 C111 C112 119.6(4)
C110 C111 H111 119.9
C112 C111 H111 120.5
C26 C31 C30 119.9(4)
C26 C31 H31 119.9
C30 C31 H31 120.2
C124 C123 C122 120.4(4)
C124 C123 H123 119.7
C122 C123 H123 119.9
C10 C9 C8 118.3(3)
C10 C9 C14 120.0(3)
C8 C9 C14 121.6(3)
C111 C110 C109 122.7(4)
C111 C110 H110 118.9
C109 C110 H110 118.4
C29 C30 C31 120.4(4)
C29 C30 H30 119.8
C31 C30 H30 119.8
C11 C12 C13 121.8(4)
C11 C12 H12 119.3
C13 C12 H12 119.0
C123 C122 C121 120.2(4)
C123 C122 H122 120.0
C121 C122 H122 119.8
C113 C112 C111 120.8(4)
C113 C112 H112 119.3
C111 C112 H112 119.9
C113 C117 C119 110.3(3)
C113 C117 C118 112.0(3)
C119 C117 C118 111.6(4)
C113 C117 H117 107.7
C119 C117 H117 107.5
C118 C117 H117 107.5
C109 C114 C116 110.5(3)
C109 C114 C115 111.5(3)
C116 C114 C115 110.8(3)
C109 C114 H114 107.7
C116 C114 H114 108.0
C115 C114 H114 108.3
C23 C22 C21 120.2(4)
C23 C22 H22 119.8
C21 C22 H22 119.9
C12 C11 C10 119.9(4)
C12 C11 H11 119.9
C10 C11 H11 120.2
C103 C102 C101 119.6(3)
C103 C102 C107 120.8(3)
C101 C102 C107 119.5(3)
C9 C8 C13 122.0(3)
C9 C8 N1 119.3(3)
C13 C8 N1 118.7(3)
C114 C116 116A 109.8
C114 C116 116B 109.2
116A C116 116B 109.5
C114 C116 116C 109.4
116A C116 116C 109.5
116B C116 116C 109.5
C127 C126 C131 119.4(4)
C127 C126 Sb2 119.4(3)
C131 C126 Sb2 121.0(3)
C17 C18 H18A 108.5
C17 C18 H18B 110.0
H18A C18 H18B 109.5
C17 C18 H18C 109.9
H18A C18 H18C 109.5
H18B C18 H18C 109.5
C123 C124 C125 120.0(4)
C123 C124 H124 120.1
C125 C124 H124 119.9
C28 C29 C30 120.2(4)
C28 C29 H29 120.0
C30 C29 H29 119.8
C23 C24 C25 119.6(4)
C23 C24 H24 120.2
C25 C24 H24 120.2
C22 C23 C24 121.0(4)
C22 C23 H23 119.4
C24 C23 H23 119.6
C120 C125 C124 119.9(4)
C120 C125 H125 120.1
C124 C125 H125 120.0
C121 C120 C125 119.8(4)
C121 C120 Sb2 122.2(3)
C125 C120 Sb2 117.7(3)
C120 C121 C122 119.6(4)
C120 C121 H121 120.0
C122 C121 H121 120.4
C130 C131 C126 120.2(5)
C130 C131 H131 120.1
C126 C131 H131 119.7
C117 C119 119A 109.5
C117 C119 119B 109.8
119A C119 119B 109.5
C117 C119 119C 109.1
119A C119 119C 109.5
119B C119 119C 109.5
C17 C19 H19A 109.9
C17 C19 H19B 109.4
H19A C19 H19B 109.5
C17 C19 H19C 109.1
H19A C19 H19C 109.5
H19B C19 H19C 109.5
C126 C127 C128 120.2(5)
C126 C127 H127 119.8
C128 C127 H127 120.1
C14 C16 H16A 109.2
C14 C16 H16B 109.8
H16A C16 H16B 109.5
C14 C16 H16C 109.4
H16A C16 H16C 109.5
H16B C16 H16C 109.5
C129 C128 C127 119.8(5)
C129 C128 H128 120.4
C127 C128 H128 119.8
C128 C129 C130 120.3(5)
C128 C129 H129 120.0
C130 C129 H129 119.7
C131 C130 C129 120.1(5)
C131 C130 H130 119.7
C129 C130 H130 120.1

loop_
_geom_bond_atom_site_label_1
_geom_bond_atom_site_label_2
_geom_bond_distance
Sb1 C1 2.118(4)
Sb1 C20 2.132(3)
Sb1 C26 2.140(4)
Sb1 Cl1 2.4332(10)
Sb1 Cl2 2.4852(9)
Sb2 C120 2.118(4)
Sb2 C101 2.128(4)
Sb2 C126 2.132(4)
Sb2 Cl4 2.4314(10)
Sb2 Cl3 2.4771(9)
N2 C107 1.269(5)
N2 C108 1.437(5)
N1 C7 1.270(5)
N1 C8 1.443(5)
C108 C113 1.402(5)
C108 C109 1.413(5)
C20 C21 1.382(5)
C20 C25 1.387(5)
C26 C27 1.381(6)
C26 C31 1.385(5)
C21 C22 1.394(5)
C21 H21 0.9300
C118 C117 1.531(6)
C118 118A 0.9600
C118 118B 0.9600
C118 118C 0.9599
C3 C4 1.379(6)
C3 C2 1.391(5)
C3 H3 0.9300
C113 C112 1.383(5)
C113 C117 1.514(5)
C107 C102 1.462(5)
C107 H107 0.9300
C104 C103 1.371(5)
C104 C105 1.384(6)
C104 H104 0.9301
C101 C106 1.374(5)
C101 C102 1.398(5)
C109 C110 1.397(5)
C109 C114 1.516(5)
C1 C2 1.390(5)
C1 C6 1.390(5)
C4 C5 1.390(6)
C4 H4 0.9300
C27 C28 1.395(6)
C27 H27 0.9300
C7 C2 1.456(5)
C7 H7 0.9299
C10 C11 1.380(6)
C10 C9 1.387(5)
C10 H10 0.9299
C28 C29 1.357(6)
C28 H28 0.9300
C105 C106 1.392(5)
C105 H105 0.9300
C115 C114 1.528(6)
C115 115A 0.9601
C115 115B 0.9600
C115 115C 0.9600
C17 C13 1.520(6)
C17 C19 1.523(6)
C17 C18 1.537(6)
C17 H17 0.9800
C15 C14 1.517(6)
C15 H15A 0.9600
C15 H15B 0.9598
C15 H15C 0.9600
C103 C102 1.395(5)
C103 H103 0.9299
C13 C12 1.390(6)
C13 C8 1.413(5)
C6 C5 1.393(5)
C6 H6 0.9300
C25 C24 1.400(6)
C25 H25 0.9300
C5 H5 0.9299
C106 H106 0.9300
C14 C9 1.512(5)
C14 C16 1.518(5)
C14 H14 0.9799
C111 C110 1.374(6)
C111 C112 1.385(6)
C111 H111 0.9300
C31 C30 1.401(6)
C31 H31 0.9301
C123 C124 1.365(7)
C123 C122 1.372(7)
C123 H123 0.9300
C9 C8 1.392(5)
C110 H110 0.9300
C30 C29 1.357(7)
C30 H30 0.9301
C12 C11 1.378(6)
C12 H12 0.9299
C122 C121 1.396(6)
C122 H122 0.9300
C112 H112 0.9300
C117 C119 1.517(6)
C117 H117 0.9801
C114 C116 1.526(6)
C114 H114 0.9800
C22 C23 1.371(6)
C22 H22 0.9301
C11 H11 0.9299
C116 116A 0.9600
C116 116B 0.9601
C116 116C 0.9601
C126 C127 1.373(6)
C126 C131 1.390(6)
C18 H18A 0.9600
C18 H18B 0.9600
C18 H18C 0.9600
C124 C125 1.396(5)
C124 H124 0.9300
C29 H29 0.9300
C24 C23 1.374(7)
C24 H24 0.9301
C23 H23 0.9301
C125 C120 1.383(5)
C125 H125 0.9300
C120 C121 1.378(6)
C121 H121 0.9300
C131 C130 1.371(6)
C131 H131 0.9299
C119 119A 0.9599
C119 119B 0.9599
C119 119C 0.9600
C19 H19A 0.9599
C19 H19B 0.9600
C19 H19C 0.9601
C127 C128 1.391(6)
C127 H127 0.9301
C16 H16A 0.9599
C16 H16B 0.9600
C16 H16C 0.9600
C128 C129 1.369(8)
C128 H128 0.9299
C129 C130 1.374(8)
C129 H129 0.9299
C130 H130 0.9300
